data_4027299
loop_
_publ_author_name
'Ilya N. Egorov'
'Tatyana A. Tseitler'
'Igor S. Kovalev'
'Pavel A. Slepukhin'
'Vladimir L. Rusinov'
'Oleg N. Chupakhin'

_publ_contact_author_address
;620002, Russian Federation, Ekaterinburg, Mira St. 19
Ural Federal University, Dept. of Organic Chemistry
;
_publ_contact_author_email i.n.egorov@gmail.com
_publ_contact_author_fax +7(343)3740458
_publ_contact_author_name 'Ilya N. Egorov'
_publ_contact_author_phone +7(343)3754501
_publ_section_title
;
 Chichibabin-Type Condensation of Cyclic Ketones with
 3-R-1,2,4-triazin-5(4H)-ones
;
_journal_name_full 'Journal of Organic Chemistry'
_journal_page_first 6007
_journal_page_last 6013
_journal_paper_doi 10.1021/jo300697v
_journal_volume 77
_journal_year 2012
_chemical_formula_moiety 'C16 H23 N3 O2 S'
_chemical_formula_sum 'C16 H23 N3 O2 S'
_chemical_formula_weight 321.43
_chemical_name_systematic
; 
 ? 
;
_space_group_IT_number 14
_symmetry_cell_setting monoclinic
_symmetry_space_group_name_Hall '-P 2yn'
_symmetry_space_group_name_H-M 'P 1 21/n 1'
_atom_sites_solution_hydrogens geom
_atom_sites_solution_primary direct
_atom_sites_solution_secondary difmap
_audit_creation_method SHELXL-97
_cell_angle_alpha 90.00
_cell_angle_beta 107.327(10)
_cell_angle_gamma 90.00
_cell_formula_units_Z 4
_cell_length_a 9.2825(10)
_cell_length_b 14.3343(7)
_cell_length_c 13.1795(14)
_cell_measurement_reflns_used 2449
_cell_measurement_temperature 295(2)
_cell_measurement_theta_max 33.46
_cell_measurement_theta_min 2.70
_cell_volume 1674.1(3)
_computing_cell_refinement
;
CrysAlis RED, Oxford Diffraction Ltd.,
Version 1.171.29.9 (release 23-03-2006 CrysAlis171 .NET)
(compiled Mar 23 2006,23:39:28)
;
_computing_data_collection
;
CrysAlis CCD, Oxford Diffraction Ltd.,
Version 1.171.29.9 (release 23-03-2006 CrysAlis171 .NET)
(compiled Mar 23 2006,23:39:28)
;
_computing_data_reduction
;
CrysAlis RED, Oxford Diffraction Ltd.,
Version 1.171.29.9 (release 23-03-2006 CrysAlis171 .NET)
(compiled Mar 23 2006,23:39:28)
;
_computing_molecular_graphics 'Bruker SHELXTL'
_computing_publication_material 'Bruker SHELXTL'
_computing_structure_refinement 'SHELXL-97 (Sheldrick, 1997)'
_computing_structure_solution 'SHELXS-97 (Sheldrick, 1990)'
_diffrn_ambient_temperature 295(2)
_diffrn_measured_fraction_theta_full 0.989
_diffrn_measured_fraction_theta_max 0.882
_diffrn_measurement_device_type 'Xcalibur 3 CCD'
_diffrn_measurement_method 'omega scans'
_diffrn_radiation_monochromator graphite
_diffrn_radiation_source 'fine-focus sealed tube'
_diffrn_radiation_type MoK\a
_diffrn_radiation_wavelength 0.71073
_diffrn_reflns_av_R_equivalents 0.0239
_diffrn_reflns_av_sigmaI/netI 0.0745
_diffrn_reflns_limit_h_max 13
_diffrn_reflns_limit_h_min -14
_diffrn_reflns_limit_k_max 8
_diffrn_reflns_limit_k_min -21
_diffrn_reflns_limit_l_max 19
_diffrn_reflns_limit_l_min -20
_diffrn_reflns_number 13055
_diffrn_reflns_theta_full 27.00
_diffrn_reflns_theta_max 33.46
_diffrn_reflns_theta_min 2.70
_diffrn_standards_decay_% 0
_diffrn_standards_interval_count 0
_diffrn_standards_interval_time 0
_diffrn_standards_number 0
_exptl_absorpt_coefficient_mu 0.204
_exptl_absorpt_correction_type none
_exptl_crystal_colour colorless
_exptl_crystal_density_diffrn 1.275
_exptl_crystal_description prism
_exptl_crystal_F_000 688
_exptl_crystal_size_max 0.48
_exptl_crystal_size_mid 0.33
_exptl_crystal_size_min 0.14
_refine_diff_density_max 0.340
_refine_diff_density_min -0.201
_refine_diff_density_rms 0.048
_refine_ls_extinction_method none
_refine_ls_goodness_of_fit_ref 1.010
_refine_ls_hydrogen_treatment mixed
_refine_ls_matrix_type full
_refine_ls_number_parameters 215
_refine_ls_number_reflns 5788
_refine_ls_number_restraints 0
_refine_ls_restrained_S_all 1.010
_refine_ls_R_factor_all 0.1028
_refine_ls_R_factor_gt 0.0396
_refine_ls_shift/su_max 0.001
_refine_ls_shift/su_mean 0.000
_refine_ls_structure_factor_coef Fsqd
_refine_ls_weighting_details 'calc w=1/[\s^2^(Fo^2^)+(0.0380P)^2^+0.0000P] where P=(Fo^2^+2Fc^2^)/3'
_refine_ls_weighting_scheme calc
_refine_ls_wR_factor_gt 0.0926
_refine_ls_wR_factor_ref 0.0974
_reflns_number_gt 2449
_reflns_number_total 5788
_reflns_threshold_expression >2sigma(I)
_cod_data_source_file jo300697v_si_005.cif
_cod_data_source_block dc
_cod_original_sg_symbol_Hall -P2yn
_cod_database_code 4027299

loop_
_symmetry_equiv_pos_as_xyz
'x, y, z'
'-x+1/2, y+1/2, -z+1/2'
'-x, -y, -z'
'x-1/2, -y-1/2, z-1/2'

loop_
_atom_site_label
_atom_site_type_symbol
_atom_site_fract_x
_atom_site_fract_y
_atom_site_fract_z
_atom_site_U_iso_or_equiv
_atom_site_adp_type
_atom_site_occupancy
_atom_site_symmetry_multiplicity
_atom_site_calc_flag
_atom_site_refinement_flags
S1 S 0.50197(4) 0.05495(2) 0.30519(4) 0.06346(14) Uani 1 1 d .
N1 N 0.69185(11) -0.18960(6) 0.31925(7) 0.0341(2) Uani 1 1 d .
O1 O 0.96488(11) -0.05783(6) 0.24688(8) 0.0575(3) Uani 1 1 d .
C1 C 0.61842(14) -0.04040(8) 0.30218(10) 0.0397(3) Uani 1 1 d .
O2 O 0.74070(11) -0.34105(5) 0.30805(7) 0.0525(3) Uani 1 1 d .
N2 N 0.59114(11) -0.12127(6) 0.33246(8) 0.0383(2) Uani 1 1 d .
C2 C 0.85840(15) -0.07738(8) 0.27784(10) 0.0390(3) Uani 1 1 d .
C3 C 0.85000(14) -0.16458(8) 0.33843(9) 0.0343(3) Uani 1 1 d .
H3A H 0.8936(13) -0.2133(8) 0.3113(9) 0.039(3) Uiso 1 1 d .
N3 N 0.73753(12) -0.01888(7) 0.26397(9) 0.0435(3) Uani 1 1 d .
H3 H 0.7421(16) 0.0391(9) 0.2351(11) 0.060(4) Uiso 1 1 d .
C4 C 0.93003(15) -0.15183(8) 0.45981(10) 0.0385(3) Uani 1 1 d .
H4 H 0.8747(13) -0.1052(8) 0.4807(8) 0.034(3) Uiso 1 1 d .
C5 C 1.09460(15) -0.12400(9) 0.48399(11) 0.0529(4) Uani 1 1 d .
H5A H 1.1027 -0.0734 0.4371 0.064 Uiso 1 1 calc R
H5B H 1.1308 -0.1013 0.5565 0.064 Uiso 1 1 calc R
C6 C 1.19354(16) -0.20390(10) 0.47047(12) 0.0599(4) Uani 1 1 d .
H6A H 1.2977 -0.1833 0.4887 0.072 Uiso 1 1 calc R
H6B H 1.1629 -0.2241 0.3969 0.072 Uiso 1 1 calc R
C7 C 1.18039(16) -0.28486(11) 0.54166(13) 0.0656(4) Uani 1 1 d .
H7A H 1.2431 -0.3360 0.5316 0.079 Uiso 1 1 calc R
H7B H 1.2169 -0.2655 0.6154 0.079 Uiso 1 1 calc R
C8 C 1.01821(16) -0.31807(9) 0.51719(12) 0.0567(4) Uani 1 1 d .
H8A H 0.9886 -0.3483 0.4482 0.068 Uiso 1 1 calc R
H8B H 1.0122 -0.3640 0.5698 0.068 Uiso 1 1 calc R
C9 C 0.90910(15) -0.24015(8) 0.51668(10) 0.0420(3) Uani 1 1 d .
C10 C 0.79084(17) -0.24811(10) 0.55242(10) 0.0488(4) Uani 1 1 d .
H10 H 0.7243(14) -0.1960(9) 0.5455(9) 0.045(4) Uiso 1 1 d .
C11 C 0.73254(18) -0.33229(11) 0.59379(12) 0.0674(4) Uani 1 1 d .
H11A H 0.7480 -0.3245 0.6694 0.081 Uiso 1 1 calc R
H11B H 0.7903 -0.3863 0.5843 0.081 Uiso 1 1 calc R
C12 C 0.56765(19) -0.35042(11) 0.53981(13) 0.0704(5) Uani 1 1 d .
H12A H 0.5130 -0.2937 0.5444 0.084 Uiso 1 1 calc R
H12B H 0.5347 -0.3976 0.5807 0.084 Uiso 1 1 calc R
C13 C 0.5191(2) -0.38122(10) 0.42527(12) 0.0667(4) Uani 1 1 d .
H13A H 0.4217 -0.4115 0.4111 0.080 Uiso 1 1 calc R
H13B H 0.5902 -0.4280 0.4168 0.080 Uiso 1 1 calc R
C14 C 0.50614(16) -0.30618(9) 0.33988(12) 0.0551(4) Uani 1 1 d .
H14A H 0.4375 -0.3281 0.2734 0.066 Uiso 1 1 calc R
H14B H 0.4628 -0.2503 0.3604 0.066 Uiso 1 1 calc R
C15 C 0.65293(15) -0.28161(8) 0.32246(9) 0.0407(3) Uani 1 1 d .
C16 C 0.35423(17) 0.00044(10) 0.34346(14) 0.0693(5) Uani 1 1 d .
H16A H 0.2810 0.0464 0.3476 0.104 Uiso 1 1 calc R
H16B H 0.3951 -0.0286 0.4116 0.104 Uiso 1 1 calc R
H16C H 0.3067 -0.0460 0.2918 0.104 Uiso 1 1 calc R

loop_
_atom_site_aniso_label
_atom_site_aniso_U_11
_atom_site_aniso_U_22
_atom_site_aniso_U_33
_atom_site_aniso_U_23
_atom_site_aniso_U_13
_atom_site_aniso_U_12
S1 0.0597(2) 0.03236(19) 0.1006(3) 0.00462(19) 0.0273(2) 0.01191(16)
N1 0.0414(6) 0.0208(5) 0.0418(6) -0.0004(4) 0.0151(5) -0.0007(4)
O1 0.0606(6) 0.0526(6) 0.0701(6) 0.0144(5) 0.0361(5) -0.0012(5)
C1 0.0431(7) 0.0290(6) 0.0460(7) 0.0001(5) 0.0118(6) 0.0006(5)
O2 0.0725(7) 0.0237(4) 0.0661(6) -0.0101(4) 0.0277(5) -0.0010(4)
N2 0.0396(6) 0.0258(5) 0.0503(6) -0.0001(4) 0.0147(5) 0.0016(4)
C2 0.0480(8) 0.0314(6) 0.0400(7) 0.0009(5) 0.0167(6) -0.0044(6)
C3 0.0412(7) 0.0242(6) 0.0403(7) -0.0010(5) 0.0166(6) 0.0011(5)
N3 0.0508(7) 0.0262(5) 0.0550(7) 0.0096(5) 0.0183(6) 0.0014(5)
C4 0.0448(7) 0.0311(6) 0.0405(7) -0.0037(5) 0.0140(6) 0.0019(6)
C5 0.0522(9) 0.0506(8) 0.0528(9) -0.0018(7) 0.0108(7) -0.0090(7)
C6 0.0436(8) 0.0707(10) 0.0653(9) 0.0086(8) 0.0162(8) 0.0000(7)
C7 0.0507(9) 0.0748(10) 0.0709(10) 0.0174(8) 0.0174(8) 0.0170(8)
C8 0.0583(9) 0.0489(8) 0.0647(9) 0.0179(7) 0.0212(8) 0.0122(7)
C9 0.0462(8) 0.0431(7) 0.0366(7) 0.0039(6) 0.0124(6) 0.0030(6)
C10 0.0549(9) 0.0530(9) 0.0413(8) 0.0057(6) 0.0186(7) 0.0050(7)
C11 0.0681(11) 0.0790(11) 0.0620(10) 0.0262(8) 0.0297(9) 0.0038(9)
C12 0.0774(12) 0.0637(10) 0.0800(12) 0.0188(9) 0.0387(10) -0.0029(8)
C13 0.0860(12) 0.0465(8) 0.0799(11) 0.0037(8) 0.0435(10) -0.0137(8)
C14 0.0537(9) 0.0398(7) 0.0712(9) 0.0008(7) 0.0174(8) -0.0161(6)
C15 0.0548(8) 0.0272(6) 0.0393(7) -0.0025(5) 0.0126(6) -0.0067(6)
C16 0.0575(9) 0.0558(9) 0.1008(13) -0.0113(9) 0.0332(9) 0.0066(8)

loop_
_atom_type_symbol
_atom_type_description
_atom_type_scat_dispersion_real
_atom_type_scat_dispersion_imag
_atom_type_scat_source
C C 0.0033 0.0016 'International Tables Vol C Tables 4.2.6.8 and 6.1.1.4'
H H 0.0000 0.0000 'International Tables Vol C Tables 4.2.6.8 and 6.1.1.4'
N N 0.0061 0.0033 'International Tables Vol C Tables 4.2.6.8 and 6.1.1.4'
O O 0.0106 0.0060 'International Tables Vol C Tables 4.2.6.8 and 6.1.1.4'
S S 0.1246 0.1234 'International Tables Vol C Tables 4.2.6.8 and 6.1.1.4'

loop_
_geom_angle_atom_site_label_1
_geom_angle_atom_site_label_2
_geom_angle_atom_site_label_3
_geom_angle
C1 S1 C16 101.37(7)
C15 N1 N2 118.50(10)
C15 N1 C3 119.47(10)
N2 N1 C3 118.77(9)
N2 C1 N3 124.94(11)
N2 C1 S1 121.41(10)
N3 C1 S1 113.65(8)
C1 N2 N1 113.25(10)
O1 C2 N3 122.20(11)
O1 C2 C3 123.43(12)
N3 C2 C3 114.31(11)
N1 C3 C2 108.81(9)
N1 C3 C4 110.71(10)
C2 C3 C4 111.36(9)
N1 C3 H3A 106.2(7)
C2 C3 H3A 108.9(7)
C4 C3 H3A 110.7(7)
C2 N3 C1 121.90(10)
C2 N3 H3 118.2(9)
C1 N3 H3 119.6(9)
C9 C4 C5 112.68(11)
C9 C4 C3 108.51(10)
C5 C4 C3 112.83(11)
C9 C4 H4 106.9(7)
C5 C4 H4 111.0(7)
C3 C4 H4 104.5(7)
C6 C5 C4 112.65(11)
C6 C5 H5A 109.1
C4 C5 H5A 109.1
C6 C5 H5B 109.1
C4 C5 H5B 109.1
H5A C5 H5B 107.8
C5 C6 C7 110.02(12)
C5 C6 H6A 109.7
C7 C6 H6A 109.7
C5 C6 H6B 109.7
C7 C6 H6B 109.7
H6A C6 H6B 108.2
C8 C7 C6 111.40(12)
C8 C7 H7A 109.3
C6 C7 H7A 109.3
C8 C7 H7B 109.3
C6 C7 H7B 109.3
H7A C7 H7B 108.0
C9 C8 C7 113.02(12)
C9 C8 H8A 109.0
C7 C8 H8A 109.0
C9 C8 H8B 109.0
C7 C8 H8B 109.0
H8A C8 H8B 107.8
C10 C9 C8 124.25(12)
C10 C9 C4 119.44(12)
C8 C9 C4 115.93(12)
C9 C10 C11 129.10(14)
C9 C10 H10 118.7(8)
C11 C10 H10 111.9(8)
C10 C11 C12 113.30(12)
C10 C11 H11A 108.9
C12 C11 H11A 108.9
C10 C11 H11B 108.9
C12 C11 H11B 108.9
H11A C11 H11B 107.7
C11 C12 C13 118.84(15)
C11 C12 H12A 107.6
C13 C12 H12A 107.6
C11 C12 H12B 107.6
C13 C12 H12B 107.6
H12A C12 H12B 107.0
C12 C13 C14 117.63(12)
C12 C13 H13A 107.9
C14 C13 H13A 107.9
C12 C13 H13B 107.9
C14 C13 H13B 107.9
H13A C13 H13B 107.2
C15 C14 C13 113.75(12)
C15 C14 H14A 108.8
C13 C14 H14A 108.8
C15 C14 H14B 108.8
C13 C14 H14B 108.8
H14A C14 H14B 107.7
O2 C15 N1 117.90(12)
O2 C15 C14 122.51(11)
N1 C15 C14 119.57(11)
S1 C16 H16A 109.5
S1 C16 H16B 109.5
H16A C16 H16B 109.5
S1 C16 H16C 109.5
H16A C16 H16C 109.5
H16B C16 H16C 109.5

loop_
_geom_bond_atom_site_label_1
_geom_bond_atom_site_label_2
_geom_bond_distance
S1 C1 1.7502(12)
S1 C16 1.7770(16)
N1 C15 1.3715(14)
N1 N2 1.4002(13)
N1 C3 1.4582(15)
O1 C2 1.2091(15)
C1 N2 1.2757(14)
C1 N3 1.3795(17)
O2 C15 1.2320(15)
C2 N3 1.3688(16)
C2 C3 1.4977(16)
C3 C4 1.5610(17)
C3 H3A 0.930(12)
N3 H3 0.919(14)
C4 C9 1.5130(17)
C4 C5 1.5179(18)
C4 H4 0.933(12)
C5 C6 1.5114(19)
C5 H5A 0.9700
C5 H5B 0.9700
C6 C7 1.520(2)
C6 H6A 0.9700
C6 H6B 0.9700
C7 C8 1.519(2)
C7 H7A 0.9700
C7 H7B 0.9700
C8 C9 1.5064(18)
C8 H8A 0.9700
C8 H8B 0.9700
C9 C10 1.3221(18)
C10 C11 1.4906(19)
C10 H10 0.956(13)
C11 C12 1.506(2)
C11 H11A 0.9700
C11 H11B 0.9700
C12 C13 1.507(2)
C12 H12A 0.9700
C12 H12B 0.9700
C13 C14 1.5354(19)
C13 H13A 0.9700
C13 H13B 0.9700
C14 C15 1.4898(19)
C14 H14A 0.9700
C14 H14B 0.9700
C16 H16A 0.9600
C16 H16B 0.9600
C16 H16C 0.9600
